data_7020663
loop_
_publ_author_name
'McAnaw, Amelia'
'Lopez, Maria Elena'
'Ellis, David'
'Rosair, Georgina M.'
'Welch, Alan J.'

_publ_section_title
;
 The synthesis and characterisation of homo- and heterobimetallic
 1,14,2,9- and 1,14,2,10-M2C2B10 14-vertex metallacarboranes.
;
_journal_issue 3
_journal_name_full 'Dalton transactions (Cambridge, England : 2003)'
_journal_page_first 671
_journal_page_last 679
_journal_paper_doi 10.1039/c2dt31598j
_journal_volume 42
_journal_year 2013
_chemical_formula_moiety 'C20 H26 B10 Co2'
_chemical_formula_sum 'C20 H26 B10 Co2'
_chemical_formula_weight 492.37
_space_group_IT_number 14
_symmetry_cell_setting monoclinic
_symmetry_space_group_name_Hall '-P 2yn'
_symmetry_space_group_name_H-M 'P 1 21/n 1'
_atom_sites_solution_hydrogens geom
_atom_sites_solution_primary direct
_atom_sites_solution_secondary difmap
_audit_creation_method SHELXL-97
_audit_update_record
;
2012-06-29 # Formatted by publCIF
;
_cell_angle_alpha 90.00
_cell_angle_beta 101.843(3)
_cell_angle_gamma 90.00
_cell_formula_units_Z 4
_cell_length_a 9.0411(5)
_cell_length_b 12.2634(7)
_cell_length_c 19.0760(11)
_cell_measurement_reflns_used 9922
_cell_measurement_temperature 100(2)
_cell_measurement_theta_max 32.21
_cell_measurement_theta_min 2.74
_cell_volume 2070.0(2)
_computing_cell_refinement 'Bruker SAINT'
_computing_data_collection 'Bruker APEX2'
_computing_data_reduction 'Bruker SAINT'
_computing_molecular_graphics 'Bruker SHELXTL'
_computing_publication_material 'Bruker SHELXTL'
_computing_structure_refinement 'SHELXL-97 (Sheldrick, 1997)'
_computing_structure_solution 'SHELXS-97 (Sheldrick, 1990)'
_diffrn_ambient_temperature 100(2)
_diffrn_measured_fraction_theta_full 0.999
_diffrn_measured_fraction_theta_max 0.995
_diffrn_measurement_device_type 'Bruker APEX-II CCD'
_diffrn_measurement_method '\f and \w scans'
_diffrn_radiation_monochromator graphite
_diffrn_radiation_source 'fine-focus sealed tube'
_diffrn_radiation_type MoK\a
_diffrn_radiation_wavelength 0.71073
_diffrn_reflns_av_R_equivalents 0.0284
_diffrn_reflns_av_sigmaI/netI 0.0291
_diffrn_reflns_limit_h_max 13
_diffrn_reflns_limit_h_min -13
_diffrn_reflns_limit_k_max 18
_diffrn_reflns_limit_k_min -16
_diffrn_reflns_limit_l_max 28
_diffrn_reflns_limit_l_min -24
_diffrn_reflns_number 29140
_diffrn_reflns_theta_full 25.00
_diffrn_reflns_theta_max 32.24
_diffrn_reflns_theta_min 1.99
_diffrn_standards_number 0
_exptl_absorpt_coefficient_mu 1.610
_exptl_absorpt_correction_T_max 0.7389
_exptl_absorpt_correction_T_min 0.6437
_exptl_absorpt_correction_type multi-scan
_exptl_absorpt_process_details 'SADABS (Bruker, 2008)'
_exptl_crystal_colour black
_exptl_crystal_density_diffrn 1.580
_exptl_crystal_density_method 'not measured'
_exptl_crystal_description Block
_exptl_crystal_F_000 1000
_exptl_crystal_size_max 0.30
_exptl_crystal_size_mid 0.20
_exptl_crystal_size_min 0.20
_refine_diff_density_max 0.873
_refine_diff_density_min -0.355
_refine_diff_density_rms 0.090
_refine_ls_extinction_method none
_refine_ls_goodness_of_fit_ref 1.030
_refine_ls_hydrogen_treatment constr
_refine_ls_matrix_type full
_refine_ls_number_parameters 289
_refine_ls_number_reflns 7296
_refine_ls_number_restraints 0
_refine_ls_restrained_S_all 1.030
_refine_ls_R_factor_all 0.0502
_refine_ls_R_factor_gt 0.0357
_refine_ls_shift/su_max 0.002
_refine_ls_shift/su_mean 0.000
_refine_ls_structure_factor_coef Fsqd
_refine_ls_weighting_details 'calc w=1/[\s^2^(Fo^2^)+(0.0506P)^2^+1.0630P] where P=(Fo^2^+2Fc^2^)/3'
_refine_ls_weighting_scheme calc
_refine_ls_wR_factor_gt 0.0899
_refine_ls_wR_factor_ref 0.0970
_reflns_number_gt 5774
_reflns_number_total 7296
_reflns_threshold_expression >2sigma(I)
_cod_data_source_file c2dt31598j.txt
_cod_data_source_block 3137
_cod_original_sg_symbol_H-M P2(1)/n
_cod_database_code 7020663

loop_
_symmetry_equiv_pos_as_xyz
'x, y, z'
'-x+1/2, y+1/2, -z+1/2'
'-x, -y, -z'
'x-1/2, -y-1/2, z-1/2'

loop_
_atom_site_label
_atom_site_type_symbol
_atom_site_fract_x
_atom_site_fract_y
_atom_site_fract_z
_atom_site_U_iso_or_equiv
_atom_site_adp_type
_atom_site_occupancy
_atom_site_symmetry_multiplicity
_atom_site_calc_flag
_atom_site_refinement_flags
Co1 Co 0.09560(2) 0.823306(17) 0.208135(11) 0.01281(6) Uani 1 1 d .
C2 C -0.13997(19) 0.85944(18) 0.19853(10) 0.0262(4) Uani 1 1 d .
H2 H -0.1932 0.8767 0.1485 0.031 Uiso 1 1 calc R
B3 B -0.0998(2) 0.72816(18) 0.20913(10) 0.0225(4) Uani 1 1 d .
H3 H -0.1326 0.6738 0.1613 0.027 Uiso 1 1 calc R
B4 B 0.0575(2) 0.68649(15) 0.27348(11) 0.0209(4) Uani 1 1 d .
H4 H 0.1121 0.6074 0.2640 0.025 Uiso 1 1 calc R
B5 B 0.1754(2) 0.78638(19) 0.32086(10) 0.0233(4) Uani 1 1 d .
H5 H 0.2973 0.7631 0.3378 0.028 Uiso 1 1 calc R
B6 B 0.1353(3) 0.92723(18) 0.30187(12) 0.0280(5) Uani 1 1 d .
H6 H 0.2350 0.9831 0.3073 0.034 Uiso 1 1 calc R
B7 B -0.0280(3) 0.96308(17) 0.23699(12) 0.0281(4) Uani 1 1 d .
H7 H -0.0214 1.0386 0.2047 0.034 Uiso 1 1 calc R
B8 B -0.2364(2) 0.78949(19) 0.25096(11) 0.0242(4) Uani 1 1 d .
H8 H -0.3590 0.7668 0.2366 0.029 Uiso 1 1 calc R
C9 C -0.11576(19) 0.69834(14) 0.29362(9) 0.0199(3) Uani 1 1 d .
H9 H -0.1682 0.6292 0.3019 0.024 Uiso 1 1 calc R
B10 B 0.0347(2) 0.72636(17) 0.35947(10) 0.0213(4) Uani 1 1 d .
H10 H 0.0615 0.6693 0.4062 0.026 Uiso 1 1 calc R
C11 C 0.27751(17) 0.74926(15) 0.17802(9) 0.0186(3) Uani 1 1 d .
H11A H 0.3397 0.6887 0.2040 0.022 Uiso 1 1 calc R
B11 B 0.0843(2) 0.8655(2) 0.37691(11) 0.0267(4) Uani 1 1 d .
H11 H 0.1426 0.8874 0.4328 0.032 Uiso 1 1 calc R
C12 C 0.30395(18) 0.86288(15) 0.19007(9) 0.0215(3) Uani 1 1 d .
H12A H 0.3885 0.8955 0.2260 0.026 Uiso 1 1 calc R
B12 B -0.0323(3) 0.96806(17) 0.32870(13) 0.0309(5) Uani 1 1 d .
H12 H -0.0388 1.0472 0.3572 0.037 Uiso 1 1 calc R
C13 C 0.19087(19) 0.92239(14) 0.14245(9) 0.0204(3) Uani 1 1 d .
H13A H 0.1820 1.0036 0.1391 0.024 Uiso 1 1 calc R
B13 B -0.1943(3) 0.92837(19) 0.26645(13) 0.0301(5) Uani 1 1 d .
H13 H -0.2928 0.9855 0.2599 0.036 Uiso 1 1 calc R
Co14 Co -0.15633(2) 0.829953(17) 0.360810(12) 0.01524(6) Uani 1 1 d .
C14 C 0.09702(18) 0.84480(13) 0.09700(8) 0.0169(3) Uani 1 1 d .
C15 C -0.03290(19) 0.85734(15) 0.04010(9) 0.0203(3) Uani 1 1 d .
H15 H -0.0726 0.9275 0.0260 0.024 Uiso 1 1 calc R
C16 C -0.09773(19) 0.76565(16) 0.00693(9) 0.0222(3) Uani 1 1 d .
H16 H -0.1845 0.7726 -0.0305 0.027 Uiso 1 1 calc R
C17 C -0.03893(19) 0.65909(14) 0.02687(9) 0.0208(3) Uani 1 1 d .
H17 H -0.0859 0.5976 0.0013 0.025 Uiso 1 1 calc R
C18 C 0.08196(18) 0.64355(14) 0.08123(9) 0.0179(3) Uani 1 1 d .
H18 H 0.1188 0.5723 0.0942 0.021 Uiso 1 1 calc R
C19 C 0.15243(17) 0.73737(13) 0.11844(8) 0.0155(3) Uani 1 1 d .
C141 C -0.36814(19) 0.79851(17) 0.38056(10) 0.0262(4) Uani 1 1 d .
H141 H -0.4571 0.7697 0.3454 0.031 Uiso 1 1 calc R
C142 C -0.3285(2) 0.90958(17) 0.39292(12) 0.0342(5) Uani 1 1 d .
H142 H -0.3856 0.9730 0.3678 0.041 Uiso 1 1 calc R
C143 C -0.1954(2) 0.91644(16) 0.44693(11) 0.0307(4) Uani 1 1 d .
H143 H -0.1428 0.9851 0.4663 0.037 Uiso 1 1 calc R
C144 C -0.1566(2) 0.80879(15) 0.47280(9) 0.0230(3) Uani 1 1 d .
C145 C -0.0397(2) 0.76541(19) 0.52930(10) 0.0306(4) Uani 1 1 d .
H145 H 0.0343 0.8117 0.5569 0.037 Uiso 1 1 calc R
C146 C -0.0392(2) 0.6568(2) 0.54152(11) 0.0334(5) Uani 1 1 d .
H146 H 0.0343 0.6276 0.5797 0.040 Uiso 1 1 calc R
C147 C -0.1442(2) 0.58495(17) 0.49943(11) 0.0316(4) Uani 1 1 d .
H147 H -0.1386 0.5092 0.5101 0.038 Uiso 1 1 calc R
C148 C -0.2520(2) 0.62118(15) 0.44451(10) 0.0256(4) Uani 1 1 d .
H148 H -0.3189 0.5717 0.4155 0.031 Uiso 1 1 calc R
C149 C -0.26268(18) 0.73530(14) 0.43130(9) 0.0186(3) Uani 1 1 d .

loop_
_atom_site_aniso_label
_atom_site_aniso_U_11
_atom_site_aniso_U_22
_atom_site_aniso_U_33
_atom_site_aniso_U_23
_atom_site_aniso_U_13
_atom_site_aniso_U_12
Co1 0.01280(10) 0.01528(10) 0.01087(10) -0.00088(7) 0.00363(7) -0.00158(7)
C2 0.0181(7) 0.0412(10) 0.0196(8) 0.0084(7) 0.0047(6) 0.0079(7)
B3 0.0193(8) 0.0315(10) 0.0181(9) -0.0064(7) 0.0072(7) -0.0101(7)
B4 0.0252(9) 0.0176(8) 0.0239(9) 0.0041(7) 0.0143(7) 0.0052(7)
B5 0.0140(7) 0.0430(12) 0.0130(8) 0.0027(8) 0.0034(6) 0.0017(7)
B6 0.0334(10) 0.0306(11) 0.0247(10) -0.0136(8) 0.0168(8) -0.0186(8)
B7 0.0419(11) 0.0172(9) 0.0321(11) 0.0059(8) 0.0238(9) 0.0061(8)
B8 0.0154(7) 0.0395(11) 0.0177(8) 0.0020(8) 0.0032(6) -0.0011(7)
C9 0.0230(7) 0.0157(7) 0.0238(8) -0.0051(6) 0.0112(6) -0.0035(6)
B10 0.0180(8) 0.0298(10) 0.0176(8) 0.0063(7) 0.0073(6) 0.0071(7)
C11 0.0144(6) 0.0270(8) 0.0151(7) -0.0020(6) 0.0044(5) 0.0015(6)
B11 0.0213(8) 0.0442(12) 0.0156(9) -0.0092(8) 0.0063(7) -0.0120(8)
C12 0.0171(7) 0.0292(9) 0.0199(8) -0.0049(7) 0.0079(6) -0.0079(6)
B12 0.0479(13) 0.0167(9) 0.0369(12) -0.0084(8) 0.0293(11) -0.0075(9)
C13 0.0242(7) 0.0203(8) 0.0194(8) -0.0013(6) 0.0109(6) -0.0062(6)
B13 0.0352(11) 0.0288(11) 0.0319(11) 0.0148(9) 0.0195(9) 0.0178(9)
Co14 0.01593(10) 0.01543(11) 0.01641(11) -0.00110(7) 0.00813(8) 0.00107(7)
C14 0.0198(7) 0.0197(7) 0.0130(7) 0.0000(5) 0.0071(6) -0.0013(6)
C15 0.0227(7) 0.0246(8) 0.0146(7) 0.0048(6) 0.0061(6) 0.0056(6)
C16 0.0197(7) 0.0342(9) 0.0124(7) -0.0001(6) 0.0023(6) 0.0022(7)
C17 0.0218(7) 0.0245(8) 0.0172(7) -0.0054(6) 0.0061(6) -0.0052(6)
C18 0.0215(7) 0.0175(7) 0.0167(7) -0.0024(6) 0.0084(6) -0.0001(6)
C19 0.0152(6) 0.0199(7) 0.0122(6) -0.0001(5) 0.0048(5) 0.0007(5)
C141 0.0163(7) 0.0408(10) 0.0240(9) 0.0043(8) 0.0100(6) 0.0022(7)
C142 0.0375(10) 0.0320(10) 0.0425(12) 0.0104(9) 0.0301(9) 0.0162(8)
C143 0.0419(11) 0.0232(9) 0.0352(10) -0.0099(8) 0.0274(9) -0.0040(8)
C144 0.0256(8) 0.0285(9) 0.0187(8) -0.0088(7) 0.0134(6) -0.0066(7)
C145 0.0257(8) 0.0511(13) 0.0166(8) -0.0093(8) 0.0080(7) -0.0088(8)
C146 0.0290(9) 0.0539(13) 0.0197(9) 0.0096(8) 0.0106(7) 0.0107(9)
C147 0.0347(10) 0.0326(10) 0.0336(10) 0.0081(8) 0.0209(8) 0.0066(8)
C148 0.0317(9) 0.0242(9) 0.0254(9) -0.0012(7) 0.0164(7) -0.0033(7)
C149 0.0175(7) 0.0240(8) 0.0162(7) -0.0020(6) 0.0083(6) -0.0023(6)

loop_
_atom_type_symbol
_atom_type_description
_atom_type_scat_dispersion_real
_atom_type_scat_dispersion_imag
_atom_type_scat_source
C C 0.0033 0.0016 'International Tables Vol C Tables 4.2.6.8 and 6.1.1.4'
H H 0.0000 0.0000 'International Tables Vol C Tables 4.2.6.8 and 6.1.1.4'
B B 0.0013 0.0007 'International Tables Vol C Tables 4.2.6.8 and 6.1.1.4'
Co Co 0.3494 0.9721 'International Tables Vol C Tables 4.2.6.8 and 6.1.1.4'

loop_
_geom_angle_atom_site_label_1
_geom_angle_atom_site_label_2
_geom_angle_atom_site_label_3
_geom_angle
C12 Co1 C13 40.59(7)
C12 Co1 C11 40.63(7)
C13 Co1 C11 68.44(7)
C12 Co1 B3 158.66(8)
C13 Co1 B3 141.65(7)
C11 Co1 B3 118.29(8)
C12 Co1 C14 67.05(7)
C13 Co1 C14 40.10(6)
C11 Co1 C14 67.08(6)
B3 Co1 C14 104.54(7)
C12 Co1 C2 150.49(8)
C13 Co1 C2 111.00(7)
C11 Co1 C2 154.41(7)
B3 Co1 C2 45.61(8)
C14 Co1 C2 95.61(7)
C12 Co1 C19 66.70(6)
C13 Co1 C19 66.93(6)
C11 Co1 C19 39.72(6)
B3 Co1 C19 94.17(7)
C14 Co1 C19 39.10(6)
C2 Co1 C19 115.24(7)
C12 Co1 B4 122.95(8)
C13 Co1 B4 161.23(7)
C11 Co1 B4 92.84(7)
B3 Co1 B4 48.36(8)
C14 Co1 B4 134.58(7)
C2 Co1 B4 86.37(7)
C19 Co1 B4 99.80(7)
C12 Co1 B6 89.84(7)
C13 Co1 B6 97.83(7)
C11 Co1 B6 118.89(8)
B3 Co1 B6 108.28(7)
C14 Co1 B6 135.43(7)
C2 Co1 B6 86.69(8)
C19 Co1 B6 156.30(7)
B4 Co1 B6 89.98(8)
C12 Co1 B5 94.95(7)
C13 Co1 B5 129.13(7)
C11 Co1 B5 93.57(7)
B3 Co1 B5 89.11(8)
C14 Co1 B5 159.90(7)
C2 Co1 B5 104.46(7)
C19 Co1 B5 126.75(7)
B4 Co1 B5 47.63(8)
B6 Co1 B5 48.67(9)
C12 Co1 B7 113.24(8)
C13 Co1 B7 89.42(7)
C11 Co1 B7 153.84(8)
B3 Co1 B7 87.66(8)
C14 Co1 B7 105.15(7)
C2 Co1 B7 46.16(9)
C19 Co1 B7 143.35(7)
B4 Co1 B7 108.34(7)
B6 Co1 B7 48.28(10)
B5 Co1 B7 89.84(8)
B3 C2 B8 63.93(12)
B3 C2 B7 125.48(14)
B8 C2 B7 117.35(15)
B3 C2 B13 118.75(14)
B8 C2 B13 62.40(13)
B7 C2 B13 62.49(13)
B3 C2 Co1 66.38(9)
B8 C2 Co1 117.93(12)
B7 C2 Co1 67.91(9)
B13 C2 Co1 118.30(13)
B3 C2 H2 111.9
B8 C2 H2 117.8
B7 C2 H2 112.5
B13 C2 H2 117.7
Co1 C2 H2 113.6
C2 B3 C9 105.54(14)
C2 B3 B4 119.71(14)
C9 B3 B4 58.95(11)
C2 B3 B8 59.02(12)
C9 B3 B8 57.12(11)
B4 B3 B8 110.43(14)
C2 B3 Co1 68.02(9)
C9 B3 Co1 111.26(11)
B4 B3 Co1 66.99(9)
B8 B3 Co1 115.47(13)
C2 B3 H3 117.7
C9 B3 H3 126.1
B4 B3 H3 116.0
B8 B3 H3 121.9
Co1 B3 H3 113.7
C9 B4 B5 108.45(13)
C9 B4 B3 58.59(11)
B5 B4 B3 118.58(14)
C9 B4 B10 58.33(11)
B5 B4 B10 60.03(11)
B3 B4 B10 109.71(13)
C9 B4 Co1 109.19(11)
B5 B4 Co1 66.52(9)
B3 B4 Co1 64.65(9)
B10 B4 Co1 112.61(12)
C9 B4 H4 124.7
B5 B4 H4 116.6
B3 B4 H4 117.4
B10 B4 H4 122.0
Co1 B4 H4 116.9
B4 B5 B10 60.42(11)
B4 B5 B11 112.80(13)
B10 B5 B11 60.63(12)
B4 B5 B6 119.72(14)
B10 B5 B6 110.84(14)
B11 B5 B6 59.43(12)
B4 B5 Co1 65.85(9)
B10 B5 Co1 112.37(11)
B11 B5 Co1 112.54(13)
B6 B5 Co1 65.49(9)
B4 B5 H5 115.5
B10 B5 H5 121.7
B11 B5 H5 121.2
B6 B5 H5 116.9
Co1 B5 H5 116.5
B11 B6 B12 60.26(13)
B11 B6 B7 110.72(14)
B12 B6 B7 59.50(13)
B11 B6 B5 59.75(13)
B12 B6 B5 111.42(14)
B7 B6 B5 119.05(14)
B11 B6 Co1 113.06(12)
B12 B6 Co1 113.53(13)
B7 B6 Co1 66.24(10)
B5 B6 Co1 65.84(9)
B11 B6 H6 121.9
B12 B6 H6 121.4
B7 B6 H6 116.8
B5 B6 H6 116.5
Co1 B6 H6 115.5
C2 B7 B12 108.87(14)
C2 B7 B13 58.94(13)
B12 B7 B13 59.78(13)
C2 B7 B6 116.94(15)
B12 B7 B6 60.03(13)
B13 B7 B6 111.08(15)
C2 B7 Co1 65.94(9)
B12 B7 Co1 113.32(13)
B13 B7 Co1 113.97(13)
B6 B7 Co1 65.48(9)
C2 B7 H7 118.4
B12 B7 H7 122.2
B13 B7 H7 121.3
B6 B7 H7 117.2
Co1 B7 H7 115.1
C9 B8 C2 105.41(13)
C9 B8 B13 118.28(15)
C2 B8 B13 59.13(12)
C9 B8 B3 58.93(11)
C2 B8 B3 57.05(11)
B13 B8 B3 109.90(14)
C9 B8 Co14 67.47(9)
C2 B8 Co14 110.57(13)
B13 B8 Co14 65.83(10)
B3 B8 Co14 114.49(11)
C9 B8 H8 118.2
C2 B8 H8 125.9
B13 B8 H8 116.8
B3 B8 H8 122.1
Co14 B8 H8 114.7
B8 C9 B10 125.33(14)
B8 C9 B3 63.96(12)
B10 C9 B3 116.95(13)
B8 C9 B4 119.57(14)
B10 C9 B4 62.90(11)
B3 C9 B4 62.46(11)
B8 C9 Co14 66.93(9)
B10 C9 Co14 67.12(9)
B3 C9 Co14 117.88(12)
B4 C9 Co14 118.74(11)
B8 C9 H9 111.4
B10 C9 H9 113.0
B3 C9 H9 118.1
B4 C9 H9 117.0
Co14 C9 H9 113.6
C9 B10 B5 108.40(13)
C9 B10 B4 58.76(11)
B5 B10 B4 59.55(11)
C9 B10 B11 117.96(14)
B5 B10 B11 59.98(12)
B4 B10 B11 111.50(14)
C9 B10 Co14 66.55(8)
B5 B10 Co14 114.21(12)
B4 B10 Co14 115.02(11)
B11 B10 Co14 66.61(9)
C9 B10 H10 118.4
B5 B10 H10 122.5
B4 B10 H10 121.3
B11 B10 H10 116.5
Co14 B10 H10 113.8
C12 C11 C19 107.80(15)
C12 C11 Co1 68.97(9)
C19 C11 Co1 73.84(9)
C12 C11 H11A 126.0
C19 C11 H11A 126.0
Co1 C11 H11A 126.0
B6 B11 B5 60.82(12)
B6 B11 B12 60.05(13)
B5 B11 B12 112.16(14)
B6 B11 B10 110.98(14)
B5 B11 B10 59.40(12)
B12 B11 B10 118.89(14)
B6 B11 Co14 113.05(13)
B5 B11 Co14 112.35(12)
B12 B11 Co14 66.30(10)
B10 B11 Co14 64.83(8)
B6 B11 H11 121.3
B5 B11 H11 121.4
B12 B11 H11 115.9
B10 B11 H11 117.3
Co14 B11 H11 116.3
C13 C12 C11 108.91(14)
C13 C12 Co1 70.28(9)
C11 C12 Co1 70.40(9)
C13 C12 H12A 125.5
C11 C12 H12A 125.5
Co1 C12 H12A 125.5
B13 B12 B7 60.19(13)
B13 B12 B6 111.80(15)
B7 B12 B6 60.47(13)
B13 B12 B11 118.67(15)
B7 B12 B11 111.06(14)
B6 B12 B11 59.69(13)
B13 B12 Co14 64.53(10)
B7 B12 Co14 111.65(13)
B6 B12 Co14 112.39(13)
B11 B12 Co14 65.80(10)
B13 B12 H12 116.7
B7 B12 H12 121.7
B6 B12 H12 121.3
B11 B12 H12 116.7
Co14 B12 H12 117.0
C12 C13 C14 107.64(15)
C12 C13 Co1 69.13(9)
C14 C13 Co1 73.02(9)
C12 C13 H13A 126.1
C14 C13 H13A 126.1
Co1 C13 H13A 126.1
C2 B13 B12 108.77(15)
C2 B13 B8 58.46(12)
B12 B13 B8 120.32(15)
C2 B13 B7 58.57(12)
B12 B13 B7 60.02(14)
B8 B13 B7 110.51(15)
C2 B13 Co14 109.84(12)
B12 B13 Co14 67.59(10)
B8 B13 Co14 65.53(9)
B7 B13 Co14 113.90(14)
C2 B13 H13 124.9
B12 B13 H13 115.9
B8 B13 H13 116.6
B7 B13 H13 121.6
Co14 B13 H13 115.8
C142 Co14 C143 40.63(9)
C142 Co14 C141 40.42(8)
C143 Co14 C141 68.33(8)
C142 Co14 B8 106.33(9)
C143 Co14 B8 146.16(9)
C141 Co14 B8 89.72(8)
C142 Co14 B13 88.96(8)
C143 Co14 B13 111.06(9)
C141 Co14 B13 105.36(8)
B8 Co14 B13 48.64(9)
C142 Co14 C9 141.09(8)
C143 Co14 C9 162.05(8)
C141 Co14 C9 104.37(7)
B8 Co14 C9 45.60(8)
B13 Co14 C9 86.51(8)
C142 Co14 C149 66.58(7)
C143 Co14 C149 66.69(7)
C141 Co14 C149 39.88(7)
B8 Co14 C149 112.61(7)
B13 Co14 C149 144.89(8)
C9 Co14 C149 96.96(6)
C142 Co14 B10 162.47(8)
C143 Co14 B10 125.99(9)
C141 Co14 B10 132.09(8)
B8 Co14 B10 87.85(8)
B13 Co14 B10 108.35(8)
C9 Co14 B10 46.33(7)
C149 Co14 B10 98.75(7)
C142 Co14 C144 66.58(8)
C143 Co14 C144 39.66(8)
C141 Co14 C144 66.79(7)
B8 Co14 C144 151.48(8)
B13 Co14 C144 150.68(8)
C9 Co14 C144 122.61(7)
C149 Co14 C144 38.87(6)
B10 Co14 C144 96.04(7)
C142 Co14 B11 131.67(9)
C143 Co14 B11 96.59(8)
C141 Co14 B11 161.75(8)
B8 Co14 B11 108.27(7)
B13 Co14 B11 89.36(9)
C9 Co14 B11 86.94(7)
C149 Co14 B11 125.64(8)
B10 Co14 B11 48.55(9)
C144 Co14 B11 95.09(7)
C142 Co14 B12 100.40(8)
C143 Co14 B12 90.36(8)
C141 Co14 B12 138.12(9)
B8 Co14 B12 89.73(9)
B13 Co14 B12 47.88(10)
C9 Co14 B12 104.82(7)
C149 Co14 B12 156.24(7)
B10 Co14 B12 89.72(8)
C144 Co14 B12 118.45(8)
B11 Co14 B12 47.90(10)
C15 C14 C19 119.77(15)
C15 C14 C13 132.40(16)
C19 C14 C13 107.82(14)
C15 C14 Co1 126.34(11)
C19 C14 Co1 71.21(9)
C13 C14 Co1 66.89(9)
C16 C15 C14 118.06(16)
C16 C15 H15 121.0
C14 C15 H15 121.0
C15 C16 C17 121.92(15)
C15 C16 H16 119.0
C17 C16 H16 119.0
C18 C17 C16 121.87(15)
C18 C17 H17 119.1
C16 C17 H17 119.1
C17 C18 C19 118.22(15)
C17 C18 H18 120.9
C19 C18 H18 120.9
C18 C19 C11 132.22(15)
C18 C19 C14 120.11(14)
C11 C19 C14 107.67(14)
C18 C19 Co1 129.14(11)
C11 C19 Co1 66.44(9)
C14 C19 Co1 69.68(9)
C142 C141 C149 107.23(17)
C142 C141 Co14 68.76(10)
C149 C141 Co14 73.23(9)
C142 C141 H141 126.3
C149 C141 H141 126.3
Co14 C141 H141 126.3
C141 C142 C143 109.05(17)
C141 C142 Co14 70.82(10)
C143 C142 Co14 70.08(10)
C141 C142 H142 125.5
C143 C142 H142 125.5
Co14 C142 H142 125.5
C142 C143 C144 107.94(17)
C142 C143 Co14 69.28(11)
C144 C143 Co14 74.20(10)
C142 C143 H143 125.9
C144 C143 H143 125.9
Co14 C143 H143 125.9
C143 C144 C149 107.58(17)
C143 C144 C145 133.42(18)
C149 C144 C145 118.99(17)
C143 C144 Co14 66.14(10)
C149 C144 Co14 70.37(9)
C145 C144 Co14 129.36(12)
C146 C145 C144 117.82(18)
C146 C145 H145 121.1
C144 C145 H145 121.1
C145 C146 C147 122.47(19)
C145 C146 H146 118.8
C147 C146 H146 118.8
C148 C147 C146 121.81(19)
C148 C147 H147 119.1
C146 C147 H147 119.1
C147 C148 C149 118.23(18)
C147 C148 H148 120.9
C149 C148 H148 120.9
C148 C149 C144 120.56(16)
C148 C149 C141 131.41(17)
C144 C149 C141 108.03(16)
C148 C149 Co14 128.33(12)
C144 C149 Co14 70.76(9)
C141 C149 Co14 66.88(9)

loop_
_geom_bond_atom_site_label_1
_geom_bond_atom_site_label_2
_geom_bond_distance
Co1 C12 2.0419(16)
Co1 C13 2.0571(16)
Co1 C11 2.0609(16)
Co1 B3 2.1204(18)
Co1 C14 2.1390(16)
Co1 C2 2.1461(17)
Co1 C19 2.1594(15)
Co1 B4 2.1596(19)
Co1 B6 2.165(2)
Co1 B5 2.1709(19)
Co1 B7 2.178(2)
C2 B3 1.654(3)
C2 B8 1.690(3)
C2 B7 1.695(3)
C2 B13 1.702(3)
C2 H2 1.0001
B3 C9 1.688(3)
B3 B4 1.753(3)
B3 B8 1.770(3)
B3 H3 1.1200
B4 C9 1.694(3)
B4 B5 1.749(3)
B4 B10 1.764(3)
B4 H4 1.1200
B5 B10 1.757(3)
B5 B11 1.768(3)
B5 B6 1.787(3)
B5 H5 1.1200
B6 B11 1.762(3)
B6 B12 1.768(3)
B6 B7 1.776(4)
B6 H6 1.1200
B7 B12 1.759(3)
B7 B13 1.762(3)
B7 H7 1.1200
B8 C9 1.655(3)
B8 B13 1.757(3)
B8 Co14 2.130(2)
B8 H8 1.1200
C9 B10 1.686(3)
C9 Co14 2.1390(16)
C9 H9 1.0001
B10 B11 1.779(3)
B10 Co14 2.1481(18)
B10 H10 1.1200
C11 C12 1.424(2)
C11 C19 1.437(2)
C11 H11A 1.0000
B11 B12 1.772(4)
B11 Co14 2.1784(19)
B11 H11 1.1200
C12 C13 1.422(3)
C12 H12A 1.0000
B12 B13 1.755(4)
B12 Co14 2.187(2)
B12 H12 1.1200
C13 C14 1.440(2)
C13 H13A 1.0000
B13 Co14 2.136(2)
B13 H13 1.1200
Co14 C142 2.0353(18)
Co14 C143 2.0459(18)
Co14 C141 2.0626(17)
Co14 C149 2.1473(16)
Co14 C144 2.1525(18)
C14 C15 1.435(2)
C14 C19 1.439(2)
C15 C16 1.362(3)
C15 H15 0.9500
C16 C17 1.432(3)
C16 H16 0.9500
C17 C18 1.357(2)
C17 H17 0.9500
C18 C19 1.431(2)
C18 H18 0.9500
C141 C142 1.416(3)
C141 C149 1.438(3)
C141 H141 1.0000
C142 C143 1.417(3)
C142 H142 1.0000
C143 C144 1.428(3)
C143 H143 1.0000
C144 C149 1.431(2)
C144 C145 1.447(3)
C145 C146 1.351(3)
C145 H145 0.9500
C146 C147 1.418(3)
C146 H146 0.9500
C147 C148 1.351(3)
C147 H147 0.9500
C148 C149 1.422(3)
C148 H148 0.9500
